data_7135830
loop_
_publ_author_name
'Bakkiyaraj, Marimuthu'
'Anbarasan, Pazhamalai'

_publ_section_title
;
 Enantiodivergent RhIII -Catalyzed Synthesis of Imidazo[1,5-a]indole
;
_journal_name_full 'Chemical Communications'
_journal_paper_doi 10.1039/D6CC01074A
_journal_year 2026
_chemical_formula_sum 'C24 H17 Br N2 O'
_chemical_formula_weight 429.3
_space_group_crystal_system monoclinic
_space_group_IT_number 4
_space_group_name_Hall 'P 2yb'
_space_group_name_H-M_alt 'P 1 21 1'
_atom_sites_solution_hydrogens geom
_atom_sites_solution_primary 'Intrinsic Phasing'
_audit_creation_method
;FinalCif 2024.9-0 by Daniel Kratzert, Freiburg 2025, 
https://dkratzert.de/finalcif.html
;
_audit_update_record
;
2026-01-13 deposited with the CCDC.	2026-05-20 downloaded from the CCDC.
;
_cell_angle_alpha 90
_cell_angle_beta 104.128(3)
_cell_angle_gamma 90
_cell_formula_units_Z 4
_cell_length_a 6.0257(6)
_cell_length_b 31.476(3)
_cell_length_c 10.6328(11)
_cell_measurement_reflns_used 9842
_cell_measurement_temperature 301.15
_cell_measurement_theta_max 21.7967
_cell_measurement_theta_min 2.3614
_cell_measurement_wavelength 0.71073
_cell_volume 1955.7(3)
_computing_cell_refinement 'SAINT V8.41 (Bruker AXS LLC)'
_computing_data_collection 'Bruker Instrument Service v8.5.4.0'
_computing_data_reduction 'SAINT V8.41 (Bruker AXS LLC)'
_computing_molecular_graphics 'shelXle (C.B. Huebschle, rev 1503)'
_computing_structure_refinement 'SHELXL-2019/2 (Sheldrick, 2019)'
_computing_structure_solution 'SHELXT 2018/2 (Sheldrick, 2018)'
_diffrn_ambient_environment N~2~
_diffrn_ambient_temperature 301(2)
_diffrn_detector CPAD
_diffrn_detector_area_resol_mean 7.391
_diffrn_detector_type 'Bruker PHOTON III'
_diffrn_measured_fraction_theta_full 0.999
_diffrn_measured_fraction_theta_max 0.999
_diffrn_measurement_details
;<Phi   scan: start=   0.0; len= 180.0; end= 180.0 at [Counterclockwise Eulerian 
angles: dx= 50.00 mm theta=   0.000 deg omega= 360.000 deg chi=  54.740 deg] 
measure for 1.0 seconds; frame angle 1.00 degrees, wavelength=0.71073>
<Phi   scan: start= 180.0; len= 180.0; end= 360.0 at [Counterclockwise Eulerian 
angles: dx= 50.00 mm theta=   0.000 deg omega= 360.000 deg chi=  54.740 deg] 
measure for 1.0 seconds; frame angle 1.00 degrees, wavelength=0.71073>
<Omega scan: start=   4.2; len= 123.5; end= 127.7 at [Counterclockwise Eulerian 
angles: dx= 50.00 mm theta=   6.489 deg phi= 153.000 deg chi= -44.500 deg] 
measure for 5.0 seconds; frame angle 0.50 degrees, wavelength=0.71073>
<Omega scan: start= 324.6; len=  69.5; end= 394.1 at [Counterclockwise Eulerian 
angles: dx= 50.00 mm theta=   9.733 deg phi= 360.000 deg chi=  68.500 deg] 
measure for 5.0 seconds; frame angle 0.50 degrees, wavelength=0.71073>
<Omega scan: start=   4.2; len= 123.5; end= 127.7 at [Counterclockwise Eulerian 
angles: dx= 50.00 mm theta=   6.489 deg phi=  51.000 deg chi= -44.500 deg] 
measure for 5.0 seconds; frame angle 0.50 degrees, wavelength=0.71073>
<Omega scan: start=   4.2; len= 123.5; end= 127.7 at [Counterclockwise Eulerian 
angles: dx= 50.00 mm theta=   6.489 deg phi= 204.000 deg chi= -44.500 deg] 
measure for 5.0 seconds; frame angle 0.50 degrees, wavelength=0.71073>
<Omega scan: start=   4.2; len= 123.5; end= 127.7 at [Counterclockwise Eulerian 
angles: dx= 50.00 mm theta=   6.489 deg phi=   0.000 deg chi= -44.500 deg] 
measure for 5.0 seconds; frame angle 0.50 degrees, wavelength=0.71073>
<Omega scan: start=   4.2; len= 123.5; end= 127.7 at [Counterclockwise Eulerian 
angles: dx= 50.00 mm theta=   6.489 deg phi= 306.000 deg chi= -44.500 deg] 
measure for 5.0 seconds; frame angle 0.50 degrees, wavelength=0.71073>
<Phi   scan: start= 332.0; len= 184.0; end= 516.0 at [Counterclockwise Eulerian 
angles: dx= 50.00 mm theta=   6.489 deg omega= 350.801 deg chi= -24.000 deg] 
measure for 5.0 seconds; frame angle 0.50 degrees, wavelength=0.71073>
<Omega scan: start=   4.2; len= 123.5; end= 127.7 at [Counterclockwise Eulerian 
angles: dx= 50.00 mm theta=   6.489 deg phi= 102.000 deg chi= -44.500 deg] 
measure for 5.0 seconds; frame angle 0.50 degrees, wavelength=0.71073>
<Omega scan: start=   4.2; len= 123.5; end= 127.7 at [Counterclockwise Eulerian 
angles: dx= 50.00 mm theta=   6.489 deg phi= 255.000 deg chi= -44.500 deg] 
measure for 5.0 seconds; frame angle 0.50 degrees, wavelength=0.71073>
<Phi   scan: start=   0.0; len= 180.0; end= 180.0 at [Counterclockwise Eulerian 
angles: dx= 50.00 mm theta=   0.000 deg omega= 360.000 deg chi=  54.740 deg] 
measure for 2.0 seconds; frame angle 1.00 degrees, wavelength=0.71073>
;
_diffrn_measurement_device 'FIXED CHI diffractometer'
_diffrn_measurement_device_type 'Bruker D8 QUEST'
_diffrn_measurement_method '\w and \f scans'
_diffrn_radiation_monochromator 'multilayer mirror'
_diffrn_radiation_probe x-ray
_diffrn_radiation_type 'Mo K\a'
_diffrn_radiation_wavelength 0.71073
_diffrn_reflns_av_R_equivalents 0.0566
_diffrn_reflns_av_unetI/netI 0.0588
_diffrn_reflns_Laue_measured_fraction_full 0.999
_diffrn_reflns_Laue_measured_fraction_max 0.999
_diffrn_reflns_limit_h_max 7
_diffrn_reflns_limit_h_min -8
_diffrn_reflns_limit_k_max 41
_diffrn_reflns_limit_k_min -41
_diffrn_reflns_limit_l_max 14
_diffrn_reflns_limit_l_min -14
_diffrn_reflns_number 53973
_diffrn_reflns_point_group_measured_fraction_full 0.994
_diffrn_reflns_point_group_measured_fraction_max 0.994
_diffrn_reflns_reduction_process narrow-frame
_diffrn_reflns_theta_full 25.242
_diffrn_reflns_theta_max 28.305
_diffrn_reflns_theta_min 2.078
_diffrn_source 'microfocus sealed tube'
_diffrn_source_current 1.4
_diffrn_source_target Mo
_diffrn_source_type 'INCOATEC I\mS 3.0'
_diffrn_source_voltage 50
_exptl_absorpt_coefficient_mu 2.119
_exptl_absorpt_correction_T_max 0.947
_exptl_absorpt_correction_T_min 0.75
_exptl_absorpt_correction_type multi-scan
_exptl_absorpt_process_details
;Krause, L., Herbst-Irmer, R., Sheldrick, G. M., Stalke, D. (2015).
"Comparison of silver and molybdenum microfocus X-ray sources for single-crystal
 structure determination"
J. Appl. Cryst. 48, 3-10.
doi:10.1107/S1600576714022985
;
_exptl_crystal_colour 'clear light colourless'
_exptl_crystal_density_diffrn 1.458
_exptl_crystal_description plate
_exptl_crystal_F_000 872
_exptl_crystal_size_max 0.144
_exptl_crystal_size_mid 0.084
_exptl_crystal_size_min 0.026
_refine_diff_density_max 0.308
_refine_diff_density_min -0.339
_refine_diff_density_rms 0.039
_refine_ls_abs_structure_details
;
 Flack x determined using 2646 quotients [(I+)-(I-)]/[(I+)+(I-)]
 (Parsons, Flack and Wagner, Acta Cryst. B69 (2013) 249-259).
;
_refine_ls_abs_structure_Flack 0.022(4)
_refine_ls_extinction_method none
_refine_ls_goodness_of_fit_ref 0.985
_refine_ls_hydrogen_treatment constr
_refine_ls_matrix_type full
_refine_ls_number_parameters 505
_refine_ls_number_reflns 9630
_refine_ls_number_restraints 1
_refine_ls_restrained_S_all 0.984
_refine_ls_R_factor_all 0.0623
_refine_ls_R_factor_gt 0.0351
_refine_ls_shift/su_max 0.001
_refine_ls_shift/su_mean 0.000
_refine_ls_structure_factor_coef Fsqd
_refine_ls_weighting_details 'w=1/[\s^2^(Fo^2^)+(0.0300P)^2^] where P=(Fo^2^+2Fc^2^)/3'
_refine_ls_weighting_scheme calc
_refine_ls_wR_factor_gt 0.0682
_refine_ls_wR_factor_ref 0.0755
_reflns_Friedel_coverage 0.957
_reflns_Friedel_fraction_full 0.989
_reflns_Friedel_fraction_max 0.990
_reflns_number_gt 6773
_reflns_number_total 9630
_reflns_threshold_expression 'I > 2\s(I)'
_cod_data_source_file d6cc01074a2.cif
_cod_data_source_block 1288OI_a
_cod_depositor_comments
;
The following automatic conversions were performed:

data item '_exptl_absorpt_correction_type' value 'Multi-Scan' was
changed to 'multi-scan' in accordance with the
/home/data/users/saulius/crontab/automatic-downloads/rss-feeds/RSC/lib/dictionaries/cif_core.dic
dictionary named 'cif_core.dic' version 2.4.2 last updated on
2011-04-26.

Automatic conversion script
Id: cif_fix_values 8170 2020-07-09 18:12:32Z antanas 
;
_cod_original_sg_symbol_H-M 'P 21'
_cod_database_code 7135830
_shelx_shelxl_version_number 2019/3
_shelx_space_group_comment
;
The symmetry employed for this shelxl refinement is uniquely defined
by the following loop, which should always be used as a source of
symmetry information in preference to the above space-group names.
They are only intended as comments.
;
_exptl_bruker_absorpt_correction_t_ratio 0.8916
_shelx_estimated_absorpt_t_min 0.750
_shelx_estimated_absorpt_t_max 0.947
_bruker_diffrn_measurement_temperature_device 'Oxford Cryostream 1000'
_diffrn_measurement_bruker_total_exposure_time 11900.0
_diffrn_reflns_bruker_av_norm_i 1026.498
_diffrn_reflns_bruker_number_gt 43869
_computing_bruker_data_scaling 'SADABS-2016/2 - Bruker AXS area detector scaling and absorption correction'
_geom_details
; All esds (except the esd in the dihedral angle between two l.s. planes)
 are estimated using the full covariance matrix.  The cell esds are taken
 into account individually in the estimation of esds in distances, angles
 and torsion angles; correlations between esds in cell parameters are only
 used when they are defined by crystal symmetry.  An approximate (isotropic)
 treatment of cell esds is used for estimating esds involving l.s. planes.
;

loop_
_space_group_symop_operation_xyz
'x, y, z'
'-x, y+1/2, -z'

loop_
_atom_site_label
_atom_site_type_symbol
_atom_site_fract_x
_atom_site_fract_y
_atom_site_fract_z
_atom_site_U_iso_or_equiv
_atom_site_adp_type
_atom_site_occupancy
_atom_site_site_symmetry_order
_atom_site_calc_flag
_atom_site_refinement_flags_posn
_atom_site_refinement_flags_adp
_atom_site_refinement_flags_occupancy
_atom_site_disorder_assembly
_atom_site_disorder_group
C1 C 1.6517(6) 0.48713(10) 0.9596(3) 0.0436(8) Uani 1 1 d . . . . .
C2 C 1.8514(6) 0.46597(12) 1.0209(3) 0.0508(9) Uani 1 1 d . . . . .
H2 H 1.975642 0.480626 1.071317 0.061 Uiso 1 1 calc R U . . .
C3 C 1.8596(6) 0.42277(12) 1.0046(3) 0.0528(9) Uani 1 1 d . . . . .
C4 C 1.6785(7) 0.39960(12) 0.9311(3) 0.0543(9) Uani 1 1 d . . . . .
H4 H 1.692980 0.370400 0.922441 0.065 Uiso 1 1 calc R U . . .
C5 C 1.4776(7) 0.41940(12) 0.8710(3) 0.0509(9) Uani 1 1 d . . . . .
H5 H 1.353638 0.404203 0.822470 0.061 Uiso 1 1 calc R U . . .
C6 C 1.4679(6) 0.46344(10) 0.8859(3) 0.0415(8) Uani 1 1 d . . . . .
C7 C 1.3628(6) 0.53242(10) 0.8846(3) 0.0437(8) Uani 1 1 d . . . . .
C8 C 1.5800(6) 0.53114(11) 0.9564(3) 0.0462(8) Uani 1 1 d . . . . .
H8 H 1.667078 0.554029 0.996165 0.055 Uiso 1 1 calc R U . . .
C9 C 1.0685(6) 0.49088(11) 0.7665(3) 0.0448(8) Uani 1 1 d . . . . .
C10 C 1.1615(6) 0.56177(10) 0.8373(3) 0.0455(8) Uani 1 1 d . . . . .
H10 H 1.110808 0.573517 0.910967 0.055 Uiso 1 1 calc R U . . .
C11 C 1.2013(6) 0.59659(11) 0.7505(3) 0.0455(8) Uani 1 1 d . . . . .
H11 H 1.268416 0.588732 0.684011 0.055 Uiso 1 1 calc R U . . .
C12 C 1.1518(5) 0.63795(10) 0.7571(3) 0.0430(8) Uani 1 1 d . . . . .
C13 C 1.1928(6) 0.66797(10) 0.6569(3) 0.0482(8) Uani 1 1 d . . . . .
C14 C 1.0370(8) 0.70009(12) 0.6128(4) 0.0655(11) Uani 1 1 d . . . . .
H14 H 0.917483 0.704668 0.652372 0.079 Uiso 1 1 calc R U . . .
C15 C 1.0577(11) 0.72568(15) 0.5093(5) 0.0869(15) Uani 1 1 d . . . . .
H15 H 0.950618 0.746927 0.479229 0.104 Uiso 1 1 calc R U . . .
C16 C 1.2331(10) 0.71971(15) 0.4524(5) 0.0843(15) Uani 1 1 d . . . . .
H16 H 1.245722 0.736870 0.383314 0.101 Uiso 1 1 calc R U . . .
C17 C 1.3926(8) 0.68850(16) 0.4960(4) 0.0738(13) Uani 1 1 d . . . . .
H17 H 1.512774 0.684532 0.456459 0.089 Uiso 1 1 calc R U . . .
C18 C 1.3740(7) 0.66287(12) 0.5994(4) 0.0592(10) Uani 1 1 d . . . . .
H18 H 1.483877 0.642150 0.630086 0.071 Uiso 1 1 calc R U . . .
C19 C 1.0489(6) 0.65520(10) 0.8603(3) 0.0451(8) Uani 1 1 d . . . . .
C20 C 1.1575(7) 0.68814(12) 0.9391(4) 0.0610(10) Uani 1 1 d . . . . .
H20 H 1.290231 0.699960 0.924299 0.073 Uiso 1 1 calc R U . . .
C21 C 1.0712(10) 0.70343(15) 1.0386(5) 0.0797(14) Uani 1 1 d . . . . .
H21 H 1.145552 0.725479 1.090380 0.096 Uiso 1 1 calc R U . . .
C22 C 0.8763(11) 0.68633(18) 1.0616(5) 0.0895(16) Uani 1 1 d . . . . .
H22 H 0.819271 0.696442 1.129721 0.107 Uiso 1 1 calc R U . . .
C23 C 0.7662(8) 0.65451(16) 0.9848(5) 0.0758(13) Uani 1 1 d . . . . .
H23 H 0.632374 0.643206 0.999780 0.091 Uiso 1 1 calc R U . . .
C24 C 0.8506(6) 0.63898(12) 0.8857(4) 0.0577(9) Uani 1 1 d . . . . .
H24 H 0.773294 0.617114 0.834353 0.069 Uiso 1 1 calc R U . . .
C25 C 0.4238(6) 0.33487(10) 0.3543(3) 0.0470(8) Uani 1 1 d . . . . .
C26 C 0.6026(7) 0.34294(12) 0.2953(4) 0.0584(10) Uani 1 1 d . . . . .
H26 H 0.698185 0.366114 0.322085 0.070 Uiso 1 1 calc R U . . .
C27 C 0.6392(8) 0.31715(15) 0.1984(4) 0.0730(12) Uani 1 1 d . . . . .
H27 H 0.757516 0.323233 0.159077 0.088 Uiso 1 1 calc R U . . .
C28 C 0.5027(11) 0.28256(15) 0.1592(5) 0.0830(15) Uani 1 1 d . . . . .
H28 H 0.528934 0.265036 0.093867 0.100 Uiso 1 1 calc R U . . .
C29 C 0.3272(10) 0.27376(14) 0.2161(5) 0.0849(14) Uani 1 1 d . . . . .
H29 H 0.233275 0.250413 0.188623 0.102 Uiso 1 1 calc R U . . .
C30 C 0.2891(7) 0.29926(12) 0.3138(4) 0.0630(10) Uani 1 1 d . . . . .
H30 H 0.171796 0.292577 0.353306 0.076 Uiso 1 1 calc R U . . .
C31 C 0.3647(5) 0.36468(10) 0.4507(3) 0.0431(8) Uani 1 1 d . . . . .
C32 C 0.2839(6) 0.34579(11) 0.5597(3) 0.0486(9) Uani 1 1 d . . . . .
C33 C 0.0849(7) 0.35911(13) 0.5915(4) 0.0605(10) Uani 1 1 d . . . . .
H33 H -0.007928 0.379251 0.540011 0.073 Uiso 1 1 calc R U . . .
C34 C 0.0226(9) 0.34278(18) 0.6991(5) 0.0809(14) Uani 1 1 d . . . . .
H34 H -0.110211 0.352252 0.720001 0.097 Uiso 1 1 calc R U . . .
C35 C 0.1572(12) 0.31257(19) 0.7750(5) 0.0946(18) Uani 1 1 d . . . . .
H35 H 0.117303 0.301880 0.847969 0.114 Uiso 1 1 calc R U . . .
C36 C 0.3510(11) 0.29832(17) 0.7421(5) 0.0891(16) Uani 1 1 d . . . . .
H36 H 0.441322 0.277588 0.792277 0.107 Uiso 1 1 calc R U . . .
C37 C 0.4116(8) 0.31448(12) 0.6361(4) 0.0638(11) Uani 1 1 d . . . . .
H37 H 0.542237 0.304188 0.614568 0.077 Uiso 1 1 calc R U . . .
C38 C 0.3853(6) 0.40652(10) 0.4349(3) 0.0460(8) Uani 1 1 d . . . . .
H38 H 0.441455 0.415176 0.364940 0.055 Uiso 1 1 calc R U . . .
C39 C 0.3267(6) 0.44063(10) 0.5187(3) 0.0449(8) Uani 1 1 d . . . . .
H39 H 0.287192 0.427824 0.594353 0.054 Uiso 1 1 calc R U . . .
C40 C 0.1359(6) 0.46924(11) 0.4500(3) 0.0441(8) Uani 1 1 d . . . . .
C41 C 0.4361(6) 0.51295(11) 0.5462(3) 0.0409(8) Uani 1 1 d . . . . .
C42 C -0.0782(6) 0.46854(12) 0.3736(4) 0.0514(9) Uani 1 1 d . . . . .
H42 H -0.163817 0.444590 0.341548 0.062 Uiso 1 1 calc R U . . .
C43 C -0.1486(6) 0.51221(11) 0.3513(3) 0.0467(8) Uani 1 1 d . . . . .
C44 C 0.0333(6) 0.53830(11) 0.4149(3) 0.0434(8) Uani 1 1 d . . . . .
C45 C -0.3526(7) 0.53164(14) 0.2821(3) 0.0549(10) Uani 1 1 d . . . . .
H45 H -0.477819 0.515598 0.239083 0.066 Uiso 1 1 calc R U . . .
C46 C -0.3589(7) 0.57506(14) 0.2808(3) 0.0553(10) Uani 1 1 d . . . . .
C47 C -0.1785(7) 0.60054(14) 0.3428(3) 0.0589(9) Uani 1 1 d . . . . .
H47 H -0.193073 0.629953 0.339266 0.071 Uiso 1 1 calc R U . . .
C48 C 0.0248(7) 0.58195(12) 0.4105(4) 0.0540(9) Uani 1 1 d . . . . .
H48 H 0.150081 0.598369 0.451281 0.065 Uiso 1 1 calc R U . . .
Br1 Br 2.12790(8) 0.39234(2) 1.08729(4) 0.07776(16) Uani 1 1 d . . . . .
Br2 Br -0.63303(8) 0.60292(2) 0.18932(4) 0.08009(17) Uani 1 1 d . . . . .
N1 N 1.2918(5) 0.49197(8) 0.8410(3) 0.0438(7) Uani 1 1 d . . . . .
N2 N 0.9916(5) 0.53132(8) 0.7656(3) 0.0477(7) Uani 1 1 d . . . . .
H2A H 0.854693 0.538629 0.726333 0.057 Uiso 1 1 calc R U . . .
N3 N 0.2090(5) 0.51077(8) 0.4762(3) 0.0440(7) Uani 1 1 d . . . . .
N4 N 0.5091(5) 0.47261(9) 0.5621(3) 0.0481(7) Uani 1 1 d . . . . .
H4A H 0.649790 0.465915 0.594677 0.058 Uiso 1 1 calc R U . . .
O1 O 0.9682(4) 0.45958(7) 0.7144(2) 0.0510(6) Uani 1 1 d . . . . .
O2 O 0.5412(4) 0.54554(7) 0.5843(2) 0.0501(6) Uani 1 1 d . . . . .

loop_
_atom_site_aniso_label
_atom_site_aniso_U_11
_atom_site_aniso_U_22
_atom_site_aniso_U_33
_atom_site_aniso_U_23
_atom_site_aniso_U_13
_atom_site_aniso_U_12
C1 0.053(2) 0.045(2) 0.0333(17) 0.0023(14) 0.0095(15) 0.0039(17)
C2 0.047(2) 0.058(2) 0.043(2) 0.0027(17) 0.0027(16) 0.0052(18)
C3 0.056(2) 0.057(2) 0.044(2) 0.0096(17) 0.0093(18) 0.0146(19)
C4 0.066(2) 0.044(2) 0.0492(19) 0.0038(17) 0.0072(18) 0.0112(19)
C5 0.060(2) 0.044(2) 0.047(2) 0.0004(16) 0.0079(18) 0.0013(19)
C6 0.048(2) 0.0377(19) 0.0381(18) 0.0019(14) 0.0088(15) 0.0060(16)
C7 0.054(2) 0.0379(19) 0.0391(18) -0.0001(14) 0.0107(16) 0.0026(16)
C8 0.054(2) 0.0388(19) 0.0431(18) 0.0008(15) 0.0067(16) -0.0021(16)
C9 0.051(2) 0.041(2) 0.0412(19) 0.0028(16) 0.0091(17) 0.0015(17)
C10 0.056(2) 0.0365(18) 0.0429(18) 0.0007(15) 0.0109(16) 0.0048(16)
C11 0.0513(19) 0.0411(19) 0.0433(18) -0.0005(15) 0.0097(15) 0.0043(16)
C12 0.0415(18) 0.0352(18) 0.0484(19) 0.0031(15) 0.0036(15) 0.0028(14)
C13 0.054(2) 0.0373(18) 0.050(2) 0.0011(15) 0.0069(17) -0.0036(16)
C14 0.086(3) 0.048(2) 0.064(3) 0.0128(19) 0.022(2) 0.015(2)
C15 0.128(4) 0.057(3) 0.078(3) 0.021(2) 0.029(3) 0.017(3)
C16 0.128(5) 0.057(3) 0.072(3) 0.012(2) 0.032(3) -0.018(3)
C17 0.082(3) 0.079(3) 0.069(3) -0.003(2) 0.034(2) -0.020(3)
C18 0.059(2) 0.054(2) 0.065(2) 0.0064(19) 0.018(2) -0.0065(18)
C19 0.049(2) 0.0371(18) 0.0474(19) 0.0034(15) 0.0088(17) 0.0085(15)
C20 0.069(3) 0.046(2) 0.066(3) -0.0076(19) 0.015(2) 0.002(2)
C21 0.110(4) 0.062(3) 0.066(3) -0.015(2) 0.019(3) 0.020(3)
C22 0.127(5) 0.082(4) 0.074(3) 0.010(3) 0.052(3) 0.041(4)
C23 0.076(3) 0.070(3) 0.093(3) 0.020(3) 0.042(3) 0.020(2)
C24 0.054(2) 0.051(2) 0.070(3) 0.0052(18) 0.018(2) 0.0087(18)
C25 0.052(2) 0.0350(18) 0.049(2) 0.0017(15) 0.0027(17) 0.0081(16)
C26 0.056(2) 0.050(2) 0.068(3) 0.0007(19) 0.013(2) 0.0057(19)
C27 0.079(3) 0.070(3) 0.074(3) 0.003(2) 0.026(2) 0.023(2)
C28 0.126(4) 0.056(3) 0.068(3) -0.011(2) 0.025(3) 0.023(3)
C29 0.127(4) 0.050(3) 0.074(3) -0.016(2) 0.018(3) -0.011(3)
C30 0.081(3) 0.043(2) 0.065(2) -0.0016(19) 0.016(2) -0.007(2)
C31 0.0399(18) 0.0381(19) 0.0482(19) -0.0016(15) 0.0044(15) -0.0022(14)
C32 0.053(2) 0.0388(19) 0.051(2) -0.0067(16) 0.0067(17) -0.0084(16)
C33 0.057(2) 0.061(2) 0.062(2) -0.0093(19) 0.011(2) -0.0129(19)
C34 0.080(3) 0.091(4) 0.080(3) -0.025(3) 0.035(3) -0.036(3)
C35 0.132(5) 0.088(4) 0.068(3) -0.002(3) 0.031(4) -0.048(4)
C36 0.126(5) 0.072(3) 0.062(3) 0.016(2) 0.007(3) -0.020(3)
C37 0.074(3) 0.049(2) 0.062(3) 0.008(2) 0.005(2) -0.004(2)
C38 0.053(2) 0.0400(19) 0.0447(19) 0.0004(14) 0.0120(16) 0.0022(15)
C39 0.049(2) 0.0375(18) 0.0457(19) 0.0021(15) 0.0076(16) 0.0015(16)
C40 0.050(2) 0.0370(19) 0.046(2) -0.0012(15) 0.0131(17) -0.0011(16)
C41 0.044(2) 0.043(2) 0.0350(17) -0.0007(15) 0.0096(15) 0.0049(16)
C42 0.051(2) 0.043(2) 0.058(2) -0.0031(17) 0.0074(18) -0.0070(17)
C43 0.047(2) 0.051(2) 0.0421(18) 0.0002(16) 0.0111(16) 0.0015(17)
C44 0.048(2) 0.045(2) 0.0382(17) 0.0029(15) 0.0121(16) 0.0063(17)
C45 0.051(2) 0.071(3) 0.0413(19) -0.0015(18) 0.0088(17) 0.0052(19)
C46 0.060(2) 0.068(3) 0.0395(19) 0.0111(18) 0.0138(18) 0.023(2)
C47 0.075(3) 0.052(2) 0.048(2) 0.0057(19) 0.0127(19) 0.018(2)
C48 0.065(2) 0.042(2) 0.051(2) 0.0037(16) 0.0074(19) 0.0067(18)
Br1 0.0715(3) 0.0812(3) 0.0717(3) 0.0116(2) 0.0003(2) 0.0309(2)
Br2 0.0717(3) 0.1048(4) 0.0625(3) 0.0160(2) 0.0138(2) 0.0413(3)
N1 0.0460(17) 0.0347(15) 0.0458(16) 0.0006(12) 0.0015(13) 0.0057(12)
N2 0.0444(17) 0.0382(16) 0.0564(17) 0.0011(13) 0.0045(14) 0.0050(13)
N3 0.0462(17) 0.0363(15) 0.0462(16) 0.0014(12) 0.0051(13) 0.0029(13)
N4 0.0441(16) 0.0358(15) 0.0594(18) -0.0033(13) 0.0031(14) 0.0037(13)
O1 0.0501(14) 0.0419(14) 0.0562(15) -0.0034(11) 0.0037(12) 0.0016(12)
O2 0.0541(14) 0.0379(13) 0.0550(15) -0.0081(11) 0.0068(12) -0.0012(12)

loop_
_atom_type_symbol
_atom_type_description
_atom_type_scat_dispersion_real
_atom_type_scat_dispersion_imag
_atom_type_scat_source
C C 0.0033 0.0016 'International Tables Vol C Tables 4.2.6.8 and 6.1.1.4'
H H 0.0000 0.0000 'International Tables Vol C Tables 4.2.6.8 and 6.1.1.4'
Br Br -0.2901 2.4595 'International Tables Vol C Tables 4.2.6.8 and 6.1.1.4'
N N 0.0061 0.0033 'International Tables Vol C Tables 4.2.6.8 and 6.1.1.4'
O O 0.0106 0.0060 'International Tables Vol C Tables 4.2.6.8 and 6.1.1.4'

loop_
_geom_angle_atom_site_label_1
_geom_angle_atom_site_label_2
_geom_angle_atom_site_label_3
_geom_angle
_geom_angle_site_symmetry_1
_geom_angle_site_symmetry_3
_geom_angle_publ_flag
C2 C1 C6 118.8(3) . . ?
C2 C1 C8 133.4(3) . . ?
C6 C1 C8 107.7(3) . . ?
C3 C2 C1 117.9(3) . . ?
C3 C2 H2 121.0 . . ?
C1 C2 H2 121.0 . . ?
C2 C3 C4 123.0(3) . . ?
C2 C3 Br1 119.6(3) . . ?
C4 C3 Br1 117.4(3) . . ?
C5 C4 C3 120.5(3) . . ?
C5 C4 H4 119.7 . . ?
C3 C4 H4 119.7 . . ?
C4 C5 C6 117.0(3) . . ?
C4 C5 H5 121.5 . . ?
C6 C5 H5 121.5 . . ?
N1 C6 C5 130.9(3) . . ?
N1 C6 C1 106.4(3) . . ?
C5 C6 C1 122.7(3) . . ?
C8 C7 N1 109.9(3) . . ?
C8 C7 C10 143.0(3) . . ?
N1 C7 C10 107.1(3) . . ?
C7 C8 C1 106.6(3) . . ?
C7 C8 H8 126.7 . . ?
C1 C8 H8 126.7 . . ?
O1 C9 N2 128.9(3) . . ?
O1 C9 N1 125.9(3) . . ?
N2 C9 N1 105.3(3) . . ?
N2 C10 C11 110.8(3) . . ?
N2 C10 C7 100.1(3) . . ?
C11 C10 C7 114.8(3) . . ?
N2 C10 H10 110.3 . . ?
C11 C10 H10 110.3 . . ?
C7 C10 H10 110.3 . . ?
C12 C11 C10 127.6(3) . . ?
C12 C11 H11 116.2 . . ?
C10 C11 H11 116.2 . . ?
C11 C12 C19 122.0(3) . . ?
C11 C12 C13 120.1(3) . . ?
C19 C12 C13 117.9(3) . . ?
C14 C13 C18 118.6(4) . . ?
C14 C13 C12 119.3(3) . . ?
C18 C13 C12 121.9(3) . . ?
C13 C14 C15 120.5(4) . . ?
C13 C14 H14 119.8 . . ?
C15 C14 H14 119.8 . . ?
C16 C15 C14 120.2(5) . . ?
C16 C15 H15 119.9 . . ?
C14 C15 H15 119.9 . . ?
C15 C16 C17 120.5(4) . . ?
C15 C16 H16 119.7 . . ?
C17 C16 H16 119.7 . . ?
C16 C17 C18 119.8(4) . . ?
C16 C17 H17 120.1 . . ?
C18 C17 H17 120.1 . . ?
C13 C18 C17 120.4(4) . . ?
C13 C18 H18 119.8 . . ?
C17 C18 H18 119.8 . . ?
C24 C19 C20 117.3(3) . . ?
C24 C19 C12 122.9(3) . . ?
C20 C19 C12 119.8(3) . . ?
C21 C20 C19 120.9(4) . . ?
C21 C20 H20 119.5 . . ?
C19 C20 H20 119.5 . . ?
C22 C21 C20 120.2(5) . . ?
C22 C21 H21 119.9 . . ?
C20 C21 H21 119.9 . . ?
C23 C22 C21 119.8(4) . . ?
C23 C22 H22 120.1 . . ?
C21 C22 H22 120.1 . . ?
C22 C23 C24 120.5(4) . . ?
C22 C23 H23 119.7 . . ?
C24 C23 H23 119.7 . . ?
C23 C24 C19 121.3(4) . . ?
C23 C24 H24 119.4 . . ?
C19 C24 H24 119.4 . . ?
C30 C25 C26 117.7(3) . . ?
C30 C25 C31 120.0(3) . . ?
C26 C25 C31 122.2(3) . . ?
C27 C26 C25 120.9(4) . . ?
C27 C26 H26 119.6 . . ?
C25 C26 H26 119.6 . . ?
C28 C27 C26 120.4(4) . . ?
C28 C27 H27 119.8 . . ?
C26 C27 H27 119.8 . . ?
C27 C28 C29 119.9(4) . . ?
C27 C28 H28 120.0 . . ?
C29 C28 H28 120.0 . . ?
C28 C29 C30 120.3(4) . . ?
C28 C29 H29 119.8 . . ?
C30 C29 H29 119.8 . . ?
C29 C30 C25 120.8(4) . . ?
C29 C30 H30 119.6 . . ?
C25 C30 H30 119.6 . . ?
C38 C31 C32 123.4(3) . . ?
C38 C31 C25 119.1(3) . . ?
C32 C31 C25 117.5(3) . . ?
C37 C32 C33 117.5(4) . . ?
C37 C32 C31 120.1(3) . . ?
C33 C32 C31 122.4(3) . . ?
C34 C33 C32 120.9(4) . . ?
C34 C33 H33 119.6 . . ?
C32 C33 H33 119.6 . . ?
C35 C34 C33 120.0(5) . . ?
C35 C34 H34 120.0 . . ?
C33 C34 H34 120.0 . . ?
C36 C35 C34 119.5(5) . . ?
C36 C35 H35 120.2 . . ?
C34 C35 H35 120.2 . . ?
C37 C36 C35 120.2(5) . . ?
C37 C36 H36 119.9 . . ?
C35 C36 H36 119.9 . . ?
C36 C37 C32 121.8(5) . . ?
C36 C37 H37 119.1 . . ?
C32 C37 H37 119.1 . . ?
C31 C38 C39 126.3(3) . . ?
C31 C38 H38 116.9 . . ?
C39 C38 H38 116.9 . . ?
N4 C39 C38 114.2(3) . . ?
N4 C39 C40 99.6(3) . . ?
C38 C39 C40 114.0(3) . . ?
N4 C39 H39 109.6 . . ?
C38 C39 H39 109.6 . . ?
C40 C39 H39 109.6 . . ?
C42 C40 N3 110.3(3) . . ?
C42 C40 C39 142.2(3) . . ?
N3 C40 C39 107.5(3) . . ?
O2 C41 N4 128.8(3) . . ?
O2 C41 N3 125.6(3) . . ?
N4 C41 N3 105.7(3) . . ?
C40 C42 C43 106.5(3) . . ?
C40 C42 H42 126.8 . . ?
C43 C42 H42 126.8 . . ?
C44 C43 C45 118.5(3) . . ?
C44 C43 C42 108.4(3) . . ?
C45 C43 C42 133.2(3) . . ?
C48 C44 N3 130.7(3) . . ?
C48 C44 C43 123.4(3) . . ?
N3 C44 C43 106.0(3) . . ?
C46 C45 C43 117.2(4) . . ?
C46 C45 H45 121.4 . . ?
C43 C45 H45 121.4 . . ?
C45 C46 C47 124.0(4) . . ?
C45 C46 Br2 118.8(3) . . ?
C47 C46 Br2 117.2(3) . . ?
C46 C47 C48 119.6(4) . . ?
C46 C47 H47 120.2 . . ?
C48 C47 H47 120.2 . . ?
C44 C48 C47 117.3(4) . . ?
C44 C48 H48 121.3 . . ?
C47 C48 H48 121.3 . . ?
C6 N1 C9 137.5(3) . . ?
C6 N1 C7 109.4(3) . . ?
C9 N1 C7 113.0(3) . . ?
C9 N2 C10 114.5(3) . . ?
C9 N2 H2A 122.7 . . ?
C10 N2 H2A 122.7 . . ?
C40 N3 C41 112.1(3) . . ?
C40 N3 C44 108.9(3) . . ?
C41 N3 C44 138.8(3) . . ?
C41 N4 C39 114.2(3) . . ?
C41 N4 H4A 122.9 . . ?
C39 N4 H4A 122.9 . . ?

loop_
_geom_bond_atom_site_label_1
_geom_bond_atom_site_label_2
_geom_bond_distance
_geom_bond_site_symmetry_2
_geom_bond_publ_flag
C1 C2 1.391(5) . ?
C1 C6 1.404(5) . ?
C1 C8 1.449(5) . ?
C2 C3 1.373(5) . ?
C2 H2 0.9300 . ?
C3 C4 1.385(5) . ?
C3 Br1 1.900(4) . ?
C4 C5 1.372(5) . ?
C4 H4 0.9300 . ?
C5 C6 1.398(5) . ?
C5 H5 0.9300 . ?
C6 N1 1.384(4) . ?
C7 C8 1.345(5) . ?
C7 N1 1.386(4) . ?
C7 C10 1.510(5) . ?
C8 H8 0.9300 . ?
C9 O1 1.216(4) . ?
C9 N2 1.354(4) . ?
C9 N1 1.385(5) . ?
C10 N2 1.472(4) . ?
C10 C11 1.489(5) . ?
C10 H10 0.9800 . ?
C11 C12 1.341(5) . ?
C11 H11 0.9300 . ?
C12 C19 1.489(5) . ?
C12 C13 1.489(5) . ?
C13 C14 1.382(5) . ?
C13 C18 1.385(5) . ?
C14 C15 1.393(6) . ?
C14 H14 0.9300 . ?
C15 C16 1.353(7) . ?
C15 H15 0.9300 . ?
C16 C17 1.374(7) . ?
C16 H16 0.9300 . ?
C17 C18 1.390(6) . ?
C17 H17 0.9300 . ?
C18 H18 0.9300 . ?
C19 C24 1.385(5) . ?
C19 C20 1.392(5) . ?
C20 C21 1.374(6) . ?
C20 H20 0.9300 . ?
C21 C22 1.367(8) . ?
C21 H21 0.9300 . ?
C22 C23 1.358(7) . ?
C22 H22 0.9300 . ?
C23 C24 1.367(6) . ?
C23 H23 0.9300 . ?
C24 H24 0.9300 . ?
C25 C30 1.389(5) . ?
C25 C26 1.396(5) . ?
C25 C31 1.495(5) . ?
C26 C27 1.371(6) . ?
C26 H26 0.9300 . ?
C27 C28 1.367(7) . ?
C27 H27 0.9300 . ?
C28 C29 1.369(7) . ?
C28 H28 0.9300 . ?
C29 C30 1.376(6) . ?
C29 H29 0.9300 . ?
C30 H30 0.9300 . ?
C31 C38 1.337(5) . ?
C31 C32 1.487(5) . ?
C32 C37 1.385(5) . ?
C32 C33 1.388(5) . ?
C33 C34 1.387(6) . ?
C33 H33 0.9300 . ?
C34 C35 1.376(8) . ?
C34 H34 0.9300 . ?
C35 C36 1.373(8) . ?
C35 H35 0.9300 . ?
C36 C37 1.365(7) . ?
C36 H36 0.9300 . ?
C37 H37 0.9300 . ?
C38 C39 1.491(5) . ?
C38 H38 0.9300 . ?
C39 N4 1.479(4) . ?
C39 C40 1.502(5) . ?
C39 H39 0.9800 . ?
C40 C42 1.347(5) . ?
C40 N3 1.386(4) . ?
C41 O2 1.221(4) . ?
C41 N4 1.341(4) . ?
C41 N3 1.391(4) . ?
C42 C43 1.441(5) . ?
C42 H42 0.9300 . ?
C43 C44 1.404(5) . ?
C43 C45 1.409(5) . ?
C44 C48 1.375(5) . ?
C44 N3 1.400(4) . ?
C45 C46 1.367(6) . ?
C45 H45 0.9300 . ?
C46 C47 1.382(6) . ?
C46 Br2 1.913(4) . ?
C47 C48 1.389(5) . ?
C47 H47 0.9300 . ?
C48 H48 0.9300 . ?
N2 H2A 0.8600 . ?
N4 H4A 0.8600 . ?

loop_
_geom_hbond_atom_site_label_D
_geom_hbond_atom_site_label_H
_geom_hbond_atom_site_label_A
_geom_hbond_distance_DH
_geom_hbond_distance_HA
_geom_hbond_distance_DA
_geom_hbond_angle_DHA
_geom_hbond_site_symmetry_A
_geom_hbond_publ_flag
C10 H10 Br2 0.98 3.13 3.868(3) 133.7 1_756 yes
C11 H11 O2 0.93 2.55 3.416(4) 154.2 1_655 yes
N2 H2A O2 0.86 2.12 2.954(4) 162.7 . yes
N4 H4A O1 0.86 2.04 2.874(4) 164.0 . yes

loop_
_geom_torsion_atom_site_label_1
_geom_torsion_atom_site_label_2
_geom_torsion_atom_site_label_3
_geom_torsion_atom_site_label_4
_geom_torsion
_geom_torsion_site_symmetry_1
_geom_torsion_site_symmetry_2
_geom_torsion_site_symmetry_3
_geom_torsion_site_symmetry_4
_geom_torsion_publ_flag
C6 C1 C2 C3 0.9(5) . . . . ?
C8 C1 C2 C3 178.6(3) . . . . ?
C1 C2 C3 C4 -0.5(6) . . . . ?
C1 C2 C3 Br1 -179.6(2) . . . . ?
C2 C3 C4 C5 -0.5(6) . . . . ?
Br1 C3 C4 C5 178.6(3) . . . . ?
C3 C4 C5 C6 1.0(5) . . . . ?
C4 C5 C6 N1 -178.3(3) . . . . ?
C4 C5 C6 C1 -0.6(5) . . . . ?
C2 C1 C6 N1 177.8(3) . . . . ?
C8 C1 C6 N1 -0.5(4) . . . . ?
C2 C1 C6 C5 -0.4(5) . . . . ?
C8 C1 C6 C5 -178.6(3) . . . . ?
N1 C7 C8 C1 -0.4(4) . . . . ?
C10 C7 C8 C1 176.3(4) . . . . ?
C2 C1 C8 C7 -177.4(4) . . . . ?
C6 C1 C8 C7 0.5(4) . . . . ?
C8 C7 C10 N2 -177.7(4) . . . . ?
N1 C7 C10 N2 -1.0(3) . . . . ?
C8 C7 C10 C11 63.6(6) . . . . ?
N1 C7 C10 C11 -119.6(3) . . . . ?
N2 C10 C11 C12 114.4(4) . . . . ?
C7 C10 C11 C12 -133.1(3) . . . . ?
C10 C11 C12 C19 1.4(5) . . . . ?
C10 C11 C12 C13 -176.7(3) . . . . ?
C11 C12 C13 C14 141.3(4) . . . . ?
C19 C12 C13 C14 -36.9(5) . . . . ?
C11 C12 C13 C18 -33.9(5) . . . . ?
C19 C12 C13 C18 147.9(3) . . . . ?
C18 C13 C14 C15 2.4(6) . . . . ?
C12 C13 C14 C15 -172.9(4) . . . . ?
C13 C14 C15 C16 -1.1(7) . . . . ?
C14 C15 C16 C17 -0.1(8) . . . . ?
C15 C16 C17 C18 -0.1(7) . . . . ?
C14 C13 C18 C17 -2.5(6) . . . . ?
C12 C13 C18 C17 172.6(3) . . . . ?
C16 C17 C18 C13 1.4(6) . . . . ?
C11 C12 C19 C24 -53.6(5) . . . . ?
C13 C12 C19 C24 124.6(4) . . . . ?
C11 C12 C19 C20 124.1(4) . . . . ?
C13 C12 C19 C20 -57.7(4) . . . . ?
C24 C19 C20 C21 0.6(5) . . . . ?
C12 C19 C20 C21 -177.3(4) . . . . ?
C19 C20 C21 C22 0.1(7) . . . . ?
C20 C21 C22 C23 -0.9(7) . . . . ?
C21 C22 C23 C24 1.0(7) . . . . ?
C22 C23 C24 C19 -0.3(6) . . . . ?
C20 C19 C24 C23 -0.5(5) . . . . ?
C12 C19 C24 C23 177.3(4) . . . . ?
C30 C25 C26 C27 1.8(5) . . . . ?
C31 C25 C26 C27 -173.8(3) . . . . ?
C25 C26 C27 C28 -1.0(6) . . . . ?
C26 C27 C28 C29 0.5(7) . . . . ?
C27 C28 C29 C30 -0.8(7) . . . . ?
C28 C29 C30 C25 1.6(7) . . . . ?
C26 C25 C30 C29 -2.0(5) . . . . ?
C31 C25 C30 C29 173.6(4) . . . . ?
C30 C25 C31 C38 -139.8(4) . . . . ?
C26 C25 C31 C38 35.7(5) . . . . ?
C30 C25 C31 C32 39.8(4) . . . . ?
C26 C25 C31 C32 -144.7(3) . . . . ?
C38 C31 C32 C37 -127.9(4) . . . . ?
C25 C31 C32 C37 52.5(4) . . . . ?
C38 C31 C32 C33 50.4(5) . . . . ?
C25 C31 C32 C33 -129.2(3) . . . . ?
C37 C32 C33 C34 2.6(5) . . . . ?
C31 C32 C33 C34 -175.7(3) . . . . ?
C32 C33 C34 C35 -0.8(6) . . . . ?
C33 C34 C35 C36 -1.0(7) . . . . ?
C34 C35 C36 C37 1.0(8) . . . . ?
C35 C36 C37 C32 0.9(7) . . . . ?
C33 C32 C37 C36 -2.7(6) . . . . ?
C31 C32 C37 C36 175.7(4) . . . . ?
C32 C31 C38 C39 -1.8(5) . . . . ?
C25 C31 C38 C39 177.8(3) . . . . ?
C31 C38 C39 N4 130.0(4) . . . . ?
C31 C38 C39 C40 -116.4(4) . . . . ?
N4 C39 C40 C42 171.8(5) . . . . ?
C38 C39 C40 C42 49.8(6) . . . . ?
N4 C39 C40 N3 -8.6(3) . . . . ?
C38 C39 C40 N3 -130.6(3) . . . . ?
N3 C40 C42 C43 -1.1(4) . . . . ?
C39 C40 C42 C43 178.5(5) . . . . ?
C40 C42 C43 C44 1.3(4) . . . . ?
C40 C42 C43 C45 -178.7(4) . . . . ?
C45 C43 C44 C48 -1.6(5) . . . . ?
C42 C43 C44 C48 178.4(3) . . . . ?
C45 C43 C44 N3 179.1(3) . . . . ?
C42 C43 C44 N3 -0.9(4) . . . . ?
C44 C43 C45 C46 0.5(5) . . . . ?
C42 C43 C45 C46 -179.5(4) . . . . ?
C43 C45 C46 C47 0.0(5) . . . . ?
C43 C45 C46 Br2 -179.5(2) . . . . ?
C45 C46 C47 C48 0.6(6) . . . . ?
Br2 C46 C47 C48 -179.9(3) . . . . ?
N3 C44 C48 C47 -178.7(3) . . . . ?
C43 C44 C48 C47 2.2(5) . . . . ?
C46 C47 C48 C44 -1.6(5) . . . . ?
C5 C6 N1 C9 -1.4(7) . . . . ?
C1 C6 N1 C9 -179.3(4) . . . . ?
C5 C6 N1 C7 178.2(4) . . . . ?
C1 C6 N1 C7 0.2(4) . . . . ?
O1 C9 N1 C6 -2.4(7) . . . . ?
N2 C9 N1 C6 177.6(4) . . . . ?
O1 C9 N1 C7 178.1(3) . . . . ?
N2 C9 N1 C7 -1.9(4) . . . . ?
C8 C7 N1 C6 0.1(4) . . . . ?
C10 C7 N1 C6 -177.8(3) . . . . ?
C8 C7 N1 C9 179.8(3) . . . . ?
C10 C7 N1 C9 1.8(4) . . . . ?
O1 C9 N2 C10 -178.8(3) . . . . ?
N1 C9 N2 C10 1.2(4) . . . . ?
C11 C10 N2 C9 121.4(3) . . . . ?
C7 C10 N2 C9 -0.2(4) . . . . ?
C42 C40 N3 C41 -175.1(3) . . . . ?
C39 C40 N3 C41 5.1(4) . . . . ?
C42 C40 N3 C44 0.6(4) . . . . ?
C39 C40 N3 C44 -179.2(3) . . . . ?
O2 C41 N3 C40 -178.3(3) . . . . ?
N4 C41 N3 C40 1.3(4) . . . . ?
O2 C41 N3 C44 7.9(6) . . . . ?
N4 C41 N3 C44 -172.5(4) . . . . ?
C48 C44 N3 C40 -178.9(4) . . . . ?
C43 C44 N3 C40 0.3(4) . . . . ?
C48 C44 N3 C41 -5.0(6) . . . . ?
C43 C44 N3 C41 174.2(4) . . . . ?
O2 C41 N4 C39 172.0(3) . . . . ?
N3 C41 N4 C39 -7.6(4) . . . . ?
C38 C39 N4 C41 132.0(3) . . . . ?
C40 C39 N4 C41 10.2(4) . . . . ?

loop_
_bruker_diffrn_runs_axis
_bruker_diffrn_runs_distance
_bruker_diffrn_runs_theta
_bruker_diffrn_runs_omega
_bruker_diffrn_runs_phi
_bruker_diffrn_runs_chi
_bruker_diffrn_runs_width
_bruker_diffrn_runs_images
_bruker_diffrn_runs_time
_bruker_diffrn_runs_wavelength
_bruker_diffrn_runs_voltage
_bruker_diffrn_runs_current
_bruker_diffrn_runs_temperature
Phi 50.0 0.0 0.0 0.0 54.74 1.0 180 1.0 0.71073 50.0 1.4 301.15
Phi 50.0 0.0 0.0 180.0 54.74 1.0 180 1.0 0.71073 50.0 1.4 301.15
Omega 50.0 6.4885 4.248 153.0 -44.5 0.5 247 5.0 0.71073 50.0 1.4 301.15
Omega 50.0 9.733 -35.394 0.0 68.5 0.5 139 5.0 0.71073 50.0 1.4 301.15
Omega 50.0 6.4885 4.248 51.0 -44.5 0.5 247 5.0 0.71073 50.0 1.4 301.15
Omega 50.0 6.4885 4.248 -156.0 -44.5 0.5 247 5.0 0.71073 50.0 1.4 301.15
Omega 50.0 6.4885 4.248 0.0 -44.5 0.5 247 5.0 0.71073 50.0 1.4 301.15
Omega 50.0 6.4885 4.248 -54.0 -44.5 0.5 247 5.0 0.71073 50.0 1.4 301.15
Phi 50.0 6.4885 -9.198885725504034 -28.0 -24.0 0.5 368 5.0 0.71073 50.0 1.4 301.15
Omega 50.0 6.4885 4.248 102.0 -44.5 0.5 247 5.0 0.71073 50.0 1.4 301.15
Omega 50.0 6.4885 4.248 -105.0 -44.5 0.5 247 5.0 0.71073 50.0 1.4 301.15
